data_4085572
loop_
_publ_author_name
'Izod, Keith'
'Wills, Corinne'
'El-Hamruni, Salima'
'Harrington, Ross W.'
'Waddell, Paul G.'
'Probert, Michael R.'

_publ_section_title
;
 Structural Diversity in Alkaline Earth Metal Complexes of a
 Phosphine-Borane-Stabilized 1,3-Dicarbanion
;
_journal_issue 11
_journal_name_full Organometallics
_journal_page_first 2406
_journal_paper_doi 10.1021/om501183p
_journal_volume 34
_journal_year 2015
_chemical_formula_moiety 'C44 H88.95 B2 O4 P2 Si4 Sr2'
_chemical_formula_sum 'C44 H88 B2 O4 P2 Si4 Sr2'
_chemical_formula_weight 1052.30
_chemical_name_systematic
;
 ?
;
_space_group_crystal_system monoclinic
_space_group_IT_number 14
_space_group_name_Hall '-P 2yn'
_space_group_name_H-M_alt 'P 1 21/n 1'
_symmetry_space_group_name_Hall '-P 2yn'
_symmetry_space_group_name_H-M 'P 1 21/n 1'
_atom_sites_solution_hydrogens mixed
_atom_sites_solution_primary direct
_audit_creation_date 2014-11-18
_audit_creation_method
;
Olex2 1.2-alpha
(compiled 2014.11.07 svn.r3078 for OlexSys, GUI svn.r4941)
;
_cell_angle_alpha 90
_cell_angle_beta 109.3466(16)
_cell_angle_gamma 90
_cell_formula_units_Z 2
_cell_length_a 11.90180(16)
_cell_length_b 18.8304(2)
_cell_length_c 13.3818(2)
_cell_measurement_reflns_used 28723
_cell_measurement_temperature 150.00(10)
_cell_measurement_theta_max 66.2210
_cell_measurement_theta_min 4.1530
_cell_volume 2829.72(7)
_computing_cell_refinement
;
CrysAlisPro, Agilent Technologies,
Version 1.171.37.33 (release 27-03-2014 CrysAlis171 .NET)
(compiled Mar 27 2014,17:12:48)
;
_computing_data_collection
;
CrysAlisPro, Agilent Technologies,
Version 1.171.37.33 (release 27-03-2014 CrysAlis171 .NET)
(compiled Mar 27 2014,17:12:48)
;
_computing_data_reduction
;
CrysAlisPro, Agilent Technologies,
Version 1.171.37.33 (release 27-03-2014 CrysAlis171 .NET)
(compiled Mar 27 2014,17:12:48)
;
_computing_molecular_graphics 'Olex2 (Dolomanov et al., 2009)'
_computing_publication_material 'Olex2 (Dolomanov et al., 2009)'
_computing_structure_refinement 'XL (Sheldrick, 2008)'
_computing_structure_solution 'XT (Sheldrick, 2008)'
_diffrn_ambient_environment N~2~
_diffrn_ambient_temperature 150.00(10)
_diffrn_detector 'CCD plate'
_diffrn_detector_area_resol_mean 10.3968
_diffrn_detector_type Atlas
_diffrn_measured_fraction_theta_full 0.983
_diffrn_measured_fraction_theta_max 0.999
_diffrn_measurement_details
;
  1 omega   -3.00   23.00   1.0000    2.0000
omega____ theta____ kappa____ phi______ frames
    -       32.0000   83.0000   43.8774 26

  2 omega   16.00   78.00   1.0000    2.0000
omega____ theta____ kappa____ phi______ frames
    -       41.8457   38.0000  150.0000 62

  3 omega   -3.00   96.00   1.0000    2.0000
omega____ theta____ kappa____ phi______ frames
    -       41.8457 -125.0000 -180.0000 99

  4 omega   14.00   96.00   1.0000    2.0000
omega____ theta____ kappa____ phi______ frames
    -       41.8457   57.0000  -30.0000 82

  5 omega   81.00  114.00   1.0000    2.0000
omega____ theta____ kappa____ phi______ frames
    -       41.8457   38.0000  150.0000 33

  6 omega   15.00   58.00   1.0000    2.0000
omega____ theta____ kappa____ phi______ frames
    -       41.8457   38.0000  -60.0000 43

  7 omega   65.00  122.00   1.0000    2.0000
omega____ theta____ kappa____ phi______ frames
    -       44.0000   78.0000  147.7688 57

  8 omega   10.00   41.00   1.0000    2.0000
omega____ theta____ kappa____ phi______ frames
    -       44.0000   78.0000  147.7688 31

  9 omega   98.00  127.00   1.0000    2.0000
omega____ theta____ kappa____ phi______ frames
    -       48.0000   79.0000  -45.6687 29

 10 omega   14.00   41.00   1.0000    2.0000
omega____ theta____ kappa____ phi______ frames
    -       48.0000   79.0000 -144.5324 27

 11 omega   15.00   42.00   1.0000    2.0000
omega____ theta____ kappa____ phi______ frames
    -       48.0000   79.0000  -45.6687 27

 12 omega   71.00  126.00   1.0000    2.0000
omega____ theta____ kappa____ phi______ frames
    -       48.0000   79.0000 -144.5324 55

 13 omega   17.00  126.00   1.0000    2.0000
omega____ theta____ kappa____ phi______ frames
    -       48.0000   79.0000   41.0257 109

 14 omega   22.00   61.00   1.0000    2.0000
omega____ theta____ kappa____ phi______ frames
    -       56.0000   79.0000  -14.9107 39

 15 omega   92.00  119.00   1.0000    2.0000
omega____ theta____ kappa____ phi______ frames
    -       56.0000   79.0000  -14.9107 27

 16 omega   27.00   54.00   1.0000    2.0000
omega____ theta____ kappa____ phi______ frames
    -       60.0000   76.0000 -163.0339 27

 17 omega   28.00   55.00   1.0000    2.0000
omega____ theta____ kappa____ phi______ frames
    -       60.0000   77.0000 -109.0965 27

 18 omega   30.00   65.00   1.0000    2.0000
omega____ theta____ kappa____ phi______ frames
    -       64.0000   77.0000  153.0469 35

 19 omega   30.00   59.00   1.0000    2.0000
omega____ theta____ kappa____ phi______ frames
    -       64.0000   79.0000  -79.2217 29

 20 omega   30.00   56.00   1.0000    2.0000
omega____ theta____ kappa____ phi______ frames
    -       64.0000   79.0000   73.8793 26

 21 omega   30.00   56.00   1.0000    2.0000
omega____ theta____ kappa____ phi______ frames
    -       64.0000   79.0000   43.7329 26

 22 omega  117.00  142.00   1.0000    2.0000
omega____ theta____ kappa____ phi______ frames
    -       64.0000   79.0000   43.7329 25

 23 omega  117.00  144.00   1.0000    2.0000
omega____ theta____ kappa____ phi______ frames
    -       64.0000   79.0000   73.8793 27

 24 omega  117.00  143.00   1.0000    2.0000
omega____ theta____ kappa____ phi______ frames
    -       64.0000   77.0000  153.0469 26

 25 omega   35.00   60.00   1.0000    8.0000
omega____ theta____ kappa____ phi______ frames
    -       68.0000   78.0000  -39.0211 25

 26 omega   35.00   60.00   1.0000    8.0000
omega____ theta____ kappa____ phi______ frames
    -       68.0000   79.0000 -149.8946 25

 27 omega   34.00   60.00   1.0000    8.0000
omega____ theta____ kappa____ phi______ frames
    -       68.0000   79.0000   98.3481 26

 28 omega   38.00   64.00   1.0000    8.0000
omega____ theta____ kappa____ phi______ frames
    -       72.0000   79.0000 -173.2278 26

 29 omega  105.00  151.00   1.0000    8.0000
omega____ theta____ kappa____ phi______ frames
    -       72.0000   79.0000  103.5633 46

 30 omega   38.00   69.00   1.0000    8.0000
omega____ theta____ kappa____ phi______ frames
    -       72.0000   79.0000  103.5633 31

 31 omega   38.00   65.00   1.0000    8.0000
omega____ theta____ kappa____ phi______ frames
    -       72.0000   78.0000   -4.3730 27

 32 omega   59.00   98.00   1.0000    8.0000
omega____ theta____ kappa____ phi______ frames
    -       92.5000   77.0000 -120.0000 39

 33 omega  100.00  169.00   1.0000    8.0000
omega____ theta____ kappa____ phi______ frames
    -       92.5000   30.0000  -60.0000 69

 34 omega   83.00  155.00   1.0000    8.0000
omega____ theta____ kappa____ phi______ frames
    -       92.5000   61.0000    0.0000 72

 35 omega   69.00  143.00   1.0000    8.0000
omega____ theta____ kappa____ phi______ frames
    -       92.5000   61.0000   60.0000 74

 36 omega   59.00  123.00   1.0000    8.0000
omega____ theta____ kappa____ phi______ frames
    -       92.5000   77.0000  -60.0000 64

 37 omega   95.00  124.00   1.0000    8.0000
omega____ theta____ kappa____ phi______ frames
    -       92.5000  -91.0000  -39.5745 29

 38 omega   28.00   68.00   1.0000    8.0000
omega____ theta____ kappa____ phi______ frames
    -       92.5000  -91.0000  -39.5745 40

 39 omega   59.00   87.00   1.0000    8.0000
omega____ theta____ kappa____ phi______ frames
    -       92.5000   77.0000   30.0000 28

 40 omega   69.00  131.00   1.0000    8.0000
omega____ theta____ kappa____ phi______ frames
    -       92.5000  -93.0000   69.1496 62

 41 omega   12.00   39.00   1.0000    8.0000
omega____ theta____ kappa____ phi______ frames
    -       92.5000  -93.0000   69.1496 27

 42 omega   30.00  122.00   1.0000    8.0000
omega____ theta____ kappa____ phi______ frames
    -       92.5000  -61.0000  150.0000 92

 43 omega  107.00  160.00   1.0000    8.0000
omega____ theta____ kappa____ phi______ frames
    -       92.5000   77.0000   60.0000 53

 44 omega   87.00  129.00   1.0000    8.0000
omega____ theta____ kappa____ phi______ frames
    -       92.5000  -93.0000  130.8164 42

 45 omega   59.00   86.00   1.0000    8.0000
omega____ theta____ kappa____ phi______ frames
    -       92.5000   77.0000   60.0000 27

 46 omega  130.00  170.00   1.0000    8.0000
omega____ theta____ kappa____ phi______ frames
    -       92.5000   77.0000  -90.0000 40

 47 omega    9.00   78.00   1.0000    8.0000
omega____ theta____ kappa____ phi______ frames
    -       92.5000  -93.0000  130.8164 69

 48 omega   59.00   87.00   1.0000    8.0000
omega____ theta____ kappa____ phi______ frames
    -       92.5000   77.0000  -90.0000 28

 49 omega   96.00  162.00   1.0000    8.0000
omega____ theta____ kappa____ phi______ frames
    -       92.5000  125.0000  150.0000 66

 50 omega   66.00  121.00   1.0000    8.0000
omega____ theta____ kappa____ phi______ frames
    -       92.5000  -61.0000    0.0000 55

 51 omega  123.00  150.00   1.0000    8.0000
omega____ theta____ kappa____ phi______ frames
    -       92.5000   77.0000  120.0000 27

 52 omega   92.00  119.00   1.0000    8.0000
omega____ theta____ kappa____ phi______ frames
    -       92.5000   77.0000   30.0000 27

 53 omega   60.00   96.00   1.0000    8.0000
omega____ theta____ kappa____ phi______ frames
    -       92.5000   77.0000    0.0000 36

 54 omega   99.00  130.00   1.0000    8.0000
omega____ theta____ kappa____ phi______ frames
    -       92.5000   77.0000    0.0000 31

 55 omega   68.00  120.00   1.0000    8.0000
omega____ theta____ kappa____ phi______ frames
    -       92.5000  -93.0000 -104.1317 52

 56 omega   59.00  100.00   1.0000    8.0000
omega____ theta____ kappa____ phi______ frames
    -       92.5000   77.0000  120.0000 41

 57 omega  137.00  165.00   1.0000    8.0000
omega____ theta____ kappa____ phi______ frames
    -       92.5000   77.0000  -60.0000 28

 58 omega   63.00   95.00   1.0000    8.0000
omega____ theta____ kappa____ phi______ frames
    -       92.5000   30.0000  -60.0000 32

 59 omega  143.00  171.00   1.0000    8.0000
omega____ theta____ kappa____ phi______ frames
    -       92.5000   77.0000 -180.0000 28

 60 omega   59.00   95.00   1.0000    8.0000
omega____ theta____ kappa____ phi______ frames
    -       92.5000   77.0000  -30.0000 36

 61 omega  112.00  171.00   1.0000    8.0000
omega____ theta____ kappa____ phi______ frames
    -       92.5000   77.0000  -30.0000 59

 62 omega    9.00   51.00   1.0000    8.0000
omega____ theta____ kappa____ phi______ frames
    -       92.5000  -93.0000 -104.1317 42

 63 omega   67.00   94.00   1.0000    8.0000
omega____ theta____ kappa____ phi______ frames
    -       92.5000   61.0000 -120.0000 27

 64 omega   90.00  131.00   1.0000    8.0000
omega____ theta____ kappa____ phi______ frames
    -       92.5000   77.0000 -180.0000 41

 65 omega   72.00  121.00   1.0000    8.0000
omega____ theta____ kappa____ phi______ frames
    -       92.5000  -77.0000  -90.0000 49

 66 omega   59.00   86.00   1.0000    8.0000
omega____ theta____ kappa____ phi______ frames
    -       92.5000   77.0000 -180.0000 27

 67 omega   84.00  165.00   1.0000    8.0000
omega____ theta____ kappa____ phi______ frames
    -       92.5000   61.0000   30.0000 81

 68 omega   22.00   83.00   1.0000    8.0000
omega____ theta____ kappa____ phi______ frames
    -       92.5000  -61.0000  120.0000 61

 69 omega  142.00  169.00   1.0000    8.0000
omega____ theta____ kappa____ phi______ frames
    -       92.5000   77.0000 -150.0000 27

 70 omega   73.00  152.00   1.0000    8.0000
omega____ theta____ kappa____ phi______ frames
    -       92.5000   61.0000   90.0000 79

 71 omega   59.00  108.00   1.0000    8.0000
omega____ theta____ kappa____ phi______ frames
    -       92.5000   77.0000 -150.0000 49

 72 omega  118.00  153.00   1.0000    8.0000
omega____ theta____ kappa____ phi______ frames
    -       92.5000  125.0000  120.0000 35

 73 omega   73.00  116.00   1.0000    8.0000
omega____ theta____ kappa____ phi______ frames
    -       92.5000  125.0000  120.0000 43

 74 omega  121.00  154.00   1.0000    8.0000
omega____ theta____ kappa____ phi______ frames
    -       92.5000   77.0000  150.0000 33

 75 omega   69.00  155.00   1.0000    8.0000
omega____ theta____ kappa____ phi______ frames
    -       92.5000   61.0000 -150.0000 86

 76 omega   63.00  111.00   1.0000    8.0000
omega____ theta____ kappa____ phi______ frames
    -       92.5000   30.0000  -30.0000 48

 77 omega  132.00  162.00   1.0000    8.0000
omega____ theta____ kappa____ phi______ frames
    -       92.5000   30.0000  -30.0000 30

 78 omega   22.00   51.00   1.0000    8.0000
omega____ theta____ kappa____ phi______ frames
    -       92.5000  -77.0000  -90.0000 29

 79 omega   19.00   59.00   1.0000    8.0000
omega____ theta____ kappa____ phi______ frames
    -       92.5000  -45.0000 -180.0000 40

 80 omega   60.00   99.00   1.0000    8.0000
omega____ theta____ kappa____ phi______ frames
    -       92.5000   77.0000  150.0000 39

 81 omega  119.00  146.00   1.0000    8.0000
omega____ theta____ kappa____ phi______ frames
    -       92.5000  125.0000   90.0000 27

 82 omega  125.00  166.00   1.0000    8.0000
omega____ theta____ kappa____ phi______ frames
    -       92.5000   77.0000   90.0000 41

 83 omega  114.00  164.00   1.0000    8.0000
omega____ theta____ kappa____ phi______ frames
    -       92.5000   61.0000 -120.0000 50

 84 omega   69.00  122.00   1.0000    8.0000
omega____ theta____ kappa____ phi______ frames
    -       92.5000   61.0000  120.0000 53

 85 omega  136.00  167.00   1.0000    8.0000
omega____ theta____ kappa____ phi______ frames
    -       92.5000   61.0000  120.0000 31

 86 omega   30.00   64.00   1.0000    8.0000
omega____ theta____ kappa____ phi______ frames
    -       92.5000  -61.0000    0.0000 34

 87 omega   75.00  107.00   1.0000    8.0000
omega____ theta____ kappa____ phi______ frames
    -       92.5000  125.0000   90.0000 32

 88 omega   59.00   86.00   1.0000    8.0000
omega____ theta____ kappa____ phi______ frames
    -       92.5000   77.0000   90.0000 27

 89 omega  -99.00  -18.00   1.0000    2.0000
omega____ theta____ kappa____ phi______ frames
    -      -41.8457  125.0000  -30.0000 81

 90 omega   22.00  136.00   1.0000    2.0000
omega____ theta____ kappa____ phi______ frames
    -       56.0000   79.0000  122.0551 114

 91 omega   22.00  136.00   1.0000    2.0000
omega____ theta____ kappa____ phi______ frames
    -       56.0000   79.0000  176.9658 114

 92 omega   26.00  139.00   1.0000    2.0000
omega____ theta____ kappa____ phi______ frames
    -       60.0000   77.0000   45.3885 113

 93 omega   26.00  139.00   1.0000    2.0000
omega____ theta____ kappa____ phi______ frames
    -       60.0000   77.0000 -131.3514 113

 94 omega   30.00  144.00   1.0000    2.0000
omega____ theta____ kappa____ phi______ frames
    -       64.0000   79.0000  -79.2217 114
;
_diffrn_measurement_device 'four-circle diffractometer'
_diffrn_measurement_device_type 'Xcalibur, Atlas, Gemini ultra'
_diffrn_measurement_method '\w scans'
_diffrn_orient_matrix_UB_11 -0.0560671000
_diffrn_orient_matrix_UB_12 -0.0728930000
_diffrn_orient_matrix_UB_13 0.0061276000
_diffrn_orient_matrix_UB_21 0.0768091000
_diffrn_orient_matrix_UB_22 -0.0339707000
_diffrn_orient_matrix_UB_23 -0.0599386000
_diffrn_orient_matrix_UB_31 0.0988401000
_diffrn_orient_matrix_UB_32 -0.0149630000
_diffrn_orient_matrix_UB_33 0.1061415000
_diffrn_radiation_monochromator mirror
_diffrn_radiation_probe x-ray
_diffrn_radiation_type CuK\a
_diffrn_radiation_wavelength 1.54184
_diffrn_reflns_av_R_equivalents 0.0616
_diffrn_reflns_av_unetI/netI 0.0212
_diffrn_reflns_Laue_measured_fraction_full 0.983
_diffrn_reflns_Laue_measured_fraction_max 0.999
_diffrn_reflns_limit_h_max 14
_diffrn_reflns_limit_h_min -14
_diffrn_reflns_limit_k_max 22
_diffrn_reflns_limit_k_min -22
_diffrn_reflns_limit_l_max 15
_diffrn_reflns_limit_l_min -15
_diffrn_reflns_number 77503
_diffrn_reflns_point_group_measured_fraction_full 0.983
_diffrn_reflns_point_group_measured_fraction_max 0.999
_diffrn_reflns_theta_full 67.000
_diffrn_reflns_theta_max 66.297
_diffrn_reflns_theta_min 4.216
_diffrn_source 'sealed X-ray tube'
_diffrn_source_type 'Enhance Ultra (Cu) X-ray Source'
_exptl_absorpt_coefficient_mu 4.096
_exptl_absorpt_correction_T_max 0.768
_exptl_absorpt_correction_T_min 0.387
_exptl_absorpt_correction_type analytical
_exptl_absorpt_process_details
;
CrysAlisPro, Agilent Technologies,
Version 1.171.37.33 (release 27-03-2014 CrysAlis171 .NET)
(compiled Mar 27 2014,17:12:48)
Analytical numeric absorption correction using a multifaceted crystal
            model based on expressions derived by R.C. Clark & J.S. Reid.
(Clark, R. C. & Reid, J. S. (1995). Acta Cryst. A51, 887-897)
Empirical absorption correction using spherical harmonics,
 implemented in SCALE3 ABSPACK scaling algorithm.
;
_exptl_crystal_colour colourless
_exptl_crystal_colour_primary colourless
_exptl_crystal_density_diffrn 1.235
_exptl_crystal_description plate
_exptl_crystal_F_000 1112
_exptl_crystal_size_max 0.31
_exptl_crystal_size_mid 0.2
_exptl_crystal_size_min 0.07
_refine_diff_density_max 0.825
_refine_diff_density_min -0.435
_refine_diff_density_rms 0.080
_refine_ls_extinction_method none
_refine_ls_goodness_of_fit_ref 1.021
_refine_ls_hydrogen_treatment mixed
_refine_ls_matrix_type full
_refine_ls_number_parameters 311
_refine_ls_number_reflns 4960
_refine_ls_number_restraints 346
_refine_ls_restrained_S_all 0.998
_refine_ls_R_factor_all 0.0446
_refine_ls_R_factor_gt 0.0369
_refine_ls_shift/su_max 0.002
_refine_ls_shift/su_mean 0.000
_refine_ls_structure_factor_coef Fsqd
_refine_ls_weighting_details 'w=1/[\s^2^(Fo^2^)+(0.0651P)^2^+2.0238P] where P=(Fo^2^+2Fc^2^)/3'
_refine_ls_weighting_scheme calc
_refine_ls_wR_factor_gt 0.0937
_refine_ls_wR_factor_ref 0.0997
_reflns_Friedel_coverage 0.000
_reflns_number_gt 4300
_reflns_number_total 4960
_reflns_threshold_expression 'I > 2\s(I)'
_cod_data_source_file om501183p_si_001.cif
_cod_data_source_block 3
_cod_depositor_comments 'Adding full bibliography for 4085571--4085574.cif.'
_cod_original_cell_volume 2829.73(7)
_cod_database_code 4085572
_shelxl_version_number 2014-3
_chemical_oxdiff_formula 'C22 H44 B1 O2 P1 Si2 Sr'
_shelx_space_group_comment
;
The symmetry employed for this shelxl refinement is uniquely defined
by the following loop, which should always be used as a source of
symmetry information in preference to the above space-group names.
They are only intended as comments.
;
_reflns_odcompleteness_completeness 98.43
_reflns_odcompleteness_iscentric 1
_reflns_odcompleteness_theta 66.81
_olex2_refinement_description
;
1. Fixed Uiso
 At 1.2 times of:
  All C(H) groups, All C(H,H) groups
 At 1.5 times of:
  All C(H,H,H) groups
2. Uiso/Uaniso restraints and constraints
Uanis(C19) = Uanis(C20)
Uanis(C19) = Uanis(C19A)
Uanis(O2) = Uanis(O2A)
Uanis(C22) = Uanis(C22A)
Uanis(C21) = Uanis(C21A)
Uanis(C20) = Uanis(C20A)
Uanis(Si1) = Uanis(Si1A)
Uanis(C8) = Uanis(C8A)
Uanis(C10) = Uanis(C10A)
Uanis(C9) = Uanis(C9A)
3. Rigid body (RIGU) restrains
 All non-hydrogen atoms
 with sigma for 1-2 distances of 0.004 and sigma for 1-3 distances of 0.004
4. Same fragment restrains
{O2, C19, C20, C21, C22} sigma for 1-2: 0.02, 1-3: 0.02
as
{O1, C15, C16, C17, C18}
5. Others
 Fixed Sof: Si1(0.75) H7B(0.25) C8(0.75) H8A(0.75) H8B(0.75) H8C(0.75)
 C9(0.75) H9A(0.75) H9B(0.75) H9C(0.75) C10(0.75) H10A(0.75) H10B(0.75)
 H10C(0.75) O2(0.75) C19(0.75) H19A(0.75) H19B(0.75) C20(0.75) H20A(0.75)
 H20B(0.75) C21(0.75) H21A(0.75) H21B(0.75) C22(0.75) H22A(0.75) H22B(0.75)
 C20A(0.25) H20C(0.25) H20D(0.25) H20E(0.25) C19A(0.25) H19C(0.25) H19D(0.25)
 O2A(0.25) C22A(0.25) H22C(0.25) H22D(0.25) C21A(0.25) H21C(0.25) H21D(0.25)
 H21E(0.25) Si1A(0.25) C8A(0.25) H8AA(0.25) H8AB(0.25) H8AC(0.25) C10A(0.25)
 H10D(0.25) H10E(0.25) H10F(0.25) C9A(0.25) H9AA(0.25) H9AB(0.25) H9AC(0.25)
6.a Ternary CH refined with riding coordinates:
 C7(H7A), C7(H7B)
6.b Secondary CH2 refined with riding coordinates:
 C15(H15A,H15B), C16(H16A,H16B), C17(H17A,H17B), C18(H18A,H18B), C19(H19A,
 H19B), C20(H20A,H20B), C21(H21A,H21B), C22(H22A,H22B), C19A(H19C,H19D),
 C22A(H22C,H22D)
6.c Aromatic/amide H refined with riding coordinates:
 C2(H2), C3(H3), C4(H4), C5(H5), C6(H6)
6.d Idealised Me refined as rotating group:
 C8(H8A,H8B,H8C), C9(H9A,H9B,H9C), C10(H10A,H10B,H10C), C12(H12A,H12B,H12C),
 C13(H13A,H13B,H13C), C14(H14A,H14B,H14C), C20A(H20C,H20D,H20E), C21A(H21C,H21D,
 H21E), C8A(H8AA,H8AB,H8AC), C10A(H10D,H10E,H10F), C9A(H9AA,H9AB,H9AC)
;
_olex2_submission_special_instructions 'No special instructions were received'

loop_
_space_group_symop_operation_xyz
'x, y, z'
'-x+1/2, y+1/2, -z+1/2'
'-x, -y, -z'
'x-1/2, -y-1/2, z-1/2'

loop_
_atom_site_label
_atom_site_type_symbol
_atom_site_fract_x
_atom_site_fract_y
_atom_site_fract_z
_atom_site_U_iso_or_equiv
_atom_site_adp_type
_atom_site_occupancy
_atom_site_site_symmetry_order
_atom_site_calc_flag
_atom_site_refinement_flags_posn
_atom_site_refinement_flags_adp
_atom_site_refinement_flags_occupancy
_atom_site_disorder_assembly
_atom_site_disorder_group
Sr1 Sr 0.55797(2) 0.41687(2) 0.57696(2) 0.02825(11) Uani 1 1 d . U . . .
P1 P 0.52160(6) 0.55704(3) 0.70756(5) 0.02584(16) Uani 1 1 d . U . . .
Si1 Si 0.7696(3) 0.49163(15) 0.8471(2) 0.0329(4) Uani 0.75 1 d . U P A 1
Si2 Si 0.27607(6) 0.47440(4) 0.64519(6) 0.03047(18) Uani 1 1 d . U . . .
C1 C 0.4724(2) 0.60913(14) 0.8027(2) 0.0277(5) Uani 1 1 d . U . . .
C2 C 0.4785(3) 0.58226(14) 0.9011(2) 0.0320(6) Uani 1 1 d . U . . .
H2 H 0.5136 0.5382 0.9223 0.038 Uiso 1 1 calc R . . . .
C3 C 0.4332(3) 0.62018(17) 0.9680(2) 0.0373(6) Uani 1 1 d . U . . .
H3 H 0.4365 0.6009 1.0330 0.045 Uiso 1 1 calc R . . . .
C4 C 0.3833(3) 0.68613(17) 0.9389(2) 0.0389(7) Uani 1 1 d . U . . .
H4 H 0.3537 0.7118 0.9841 0.047 Uiso 1 1 calc R . . . .
C5 C 0.3776(3) 0.71394(16) 0.8415(3) 0.0421(7) Uani 1 1 d . U . . .
H5 H 0.3436 0.7584 0.8211 0.051 Uiso 1 1 calc R . . . .
C6 C 0.4223(3) 0.67605(15) 0.7746(2) 0.0370(6) Uani 1 1 d . U . . .
H6 H 0.4189 0.6956 0.7098 0.044 Uiso 1 1 calc R . . . .
C7 C 0.6134(2) 0.48575(14) 0.7669(2) 0.0277(5) Uani 1 1 d . U . . .
H7A H 0.5732 0.4601 0.8091 0.033 Uiso 0.72(6) 1 calc R . . A 1
H7B H 0.5698 0.4602 0.8062 0.033 Uiso 0.25 1 calc R . P A 2
C8 C 0.8026(8) 0.5514(4) 0.9666(7) 0.068(2) Uani 0.75 1 d . U P A 1
H8A H 0.7807 0.5993 0.9438 0.102 Uiso 0.75 1 calc GR . P A 1
H8B H 0.8861 0.5495 1.0063 0.102 Uiso 0.75 1 calc GR . P A 1
H8C H 0.7578 0.5359 1.0104 0.102 Uiso 0.75 1 calc GR . P A 1
C9 C 0.8224(6) 0.4003(3) 0.9021(6) 0.0565(17) Uani 0.75 1 d . U P A 1
H9A H 0.7723 0.3827 0.9399 0.085 Uiso 0.75 1 calc GR . P A 1
H9B H 0.9031 0.4033 0.9493 0.085 Uiso 0.75 1 calc GR . P A 1
H9C H 0.8187 0.3686 0.8449 0.085 Uiso 0.75 1 calc GR . P A 1
C10 C 0.8696(5) 0.5174(3) 0.7697(5) 0.0443(11) Uani 0.75 1 d . U P A 1
H10A H 0.8673 0.4811 0.7188 0.066 Uiso 0.75 1 calc GR . P A 1
H10B H 0.9497 0.5228 0.8172 0.066 Uiso 0.75 1 calc GR . P A 1
H10C H 0.8427 0.5615 0.7337 0.066 Uiso 0.75 1 calc GR . P A 1
C11 C 0.3931(2) 0.52208(14) 0.6077(2) 0.0265(5) Uani 1 1 d . U . . .
C12 C 0.1758(3) 0.5346(2) 0.6890(3) 0.0521(9) Uani 1 1 d . U . . .
H12A H 0.2228 0.5632 0.7473 0.078 Uiso 1 1 calc GR . . . .
H12B H 0.1207 0.5065 0.7109 0.078 Uiso 1 1 calc GR . . . .
H12C H 0.1326 0.5648 0.6313 0.078 Uiso 1 1 calc GR . . . .
C13 C 0.3326(3) 0.40870(16) 0.7559(3) 0.0399(7) Uani 1 1 d . U . . .
H13A H 0.3868 0.3765 0.7400 0.060 Uiso 1 1 calc GR . . . .
H13B H 0.2669 0.3826 0.7639 0.060 Uiso 1 1 calc GR . . . .
H13C H 0.3732 0.4334 0.8206 0.060 Uiso 1 1 calc GR . . . .
C14 C 0.1754(3) 0.42307(18) 0.5289(3) 0.0447(8) Uani 1 1 d . U . . .
H14A H 0.1397 0.4550 0.4712 0.067 Uiso 1 1 calc GR . . . .
H14B H 0.1141 0.4001 0.5490 0.067 Uiso 1 1 calc GR . . . .
H14C H 0.2211 0.3879 0.5073 0.067 Uiso 1 1 calc GR . . . .
B1 B 0.5982(3) 0.62376(17) 0.6410(3) 0.0310(7) Uani 1 1 d . U . . .
O1 O 0.51288(18) 0.30166(10) 0.65299(16) 0.0364(4) Uani 1 1 d D U . . .
C15 C 0.4197(3) 0.25109(17) 0.6015(3) 0.0476(8) Uani 1 1 d D U . . .
H15A H 0.4184 0.2415 0.5299 0.057 Uiso 1 1 calc R . . . .
H15B H 0.3425 0.2693 0.5985 0.057 Uiso 1 1 calc R . . . .
C16 C 0.4490(4) 0.18563(19) 0.6669(3) 0.0618(10) Uani 1 1 d D U . . .
H16A H 0.5025 0.1552 0.6451 0.074 Uiso 1 1 calc R . . . .
H16B H 0.3776 0.1592 0.6625 0.074 Uiso 1 1 calc R . . . .
C17 C 0.5088(4) 0.21428(19) 0.7774(3) 0.0584(9) Uani 1 1 d D U . . .
H17A H 0.4506 0.2300 0.8091 0.070 Uiso 1 1 calc R . . . .
H17B H 0.5602 0.1789 0.8229 0.070 Uiso 1 1 calc R . . . .
C18 C 0.5797(3) 0.27575(17) 0.7577(2) 0.0435(7) Uani 1 1 d D U . . .
H18A H 0.5880 0.3126 0.8103 0.052 Uiso 1 1 calc R . . . .
H18B H 0.6584 0.2603 0.7605 0.052 Uiso 1 1 calc R . . . .
O2 O 0.7341(5) 0.3341(3) 0.5821(6) 0.0450(12) Uani 0.75 1 d D U P B 1
C19 C 0.8489(5) 0.3545(3) 0.5766(5) 0.0595(9) Uani 0.75 1 d D U P B 1
H19A H 0.9126 0.3425 0.6413 0.071 Uiso 0.75 1 calc R . P B 1
H19B H 0.8520 0.4049 0.5628 0.071 Uiso 0.75 1 calc R . P B 1
C20 C 0.8557(5) 0.3102(3) 0.4836(4) 0.0595(9) Uani 0.75 1 d D U P B 1
H20A H 0.8132 0.3331 0.4168 0.071 Uiso 0.75 1 calc R . P B 1
H20B H 0.9377 0.3027 0.4878 0.071 Uiso 0.75 1 calc R . P B 1
C21 C 0.7976(16) 0.2417(6) 0.4946(11) 0.059(2) Uani 0.75 1 d D U P B 1
H21A H 0.7524 0.2227 0.4257 0.071 Uiso 0.75 1 calc R . P B 1
H21B H 0.8568 0.2070 0.5321 0.071 Uiso 0.75 1 calc R . P B 1
C22 C 0.7177(6) 0.2593(4) 0.5559(7) 0.0583(17) Uani 0.75 1 d D U P B 1
H22A H 0.6355 0.2499 0.5139 0.070 Uiso 0.75 1 calc R . P B 1
H22B H 0.7380 0.2309 0.6199 0.070 Uiso 0.75 1 calc R . P B 1
C20A C 0.9604(14) 0.3562(9) 0.7229(13) 0.0595(9) Uani 0.25 1 d . U P B 2
H20C H 1.0180 0.3298 0.7021 0.089 Uiso 0.25 1 calc GR . P B 2
H20D H 0.9248 0.3258 0.7616 0.089 Uiso 0.25 1 calc GR . P B 2
H20E H 0.9989 0.3954 0.7668 0.089 Uiso 0.25 1 calc GR . P B 2
C19A C 0.8717(14) 0.3820(9) 0.6322(14) 0.0595(9) Uani 0.25 1 d . U P B 2
H19C H 0.9013 0.3784 0.5730 0.071 Uiso 0.25 1 calc R . P B 2
H19D H 0.8603 0.4321 0.6430 0.071 Uiso 0.25 1 calc R . P B 2
O2A O 0.756(2) 0.3474(12) 0.602(2) 0.0450(12) Uani 0.25 1 d . U P B 2
C22A C 0.758(2) 0.2716(14) 0.580(2) 0.0583(17) Uani 0.25 1 d . U P B 2
H22C H 0.6800 0.2524 0.5731 0.070 Uiso 0.25 1 calc R . P B 2
H22D H 0.8147 0.2493 0.6415 0.070 Uiso 0.25 1 calc R . P B 2
C21A C 0.791(5) 0.248(2) 0.475(4) 0.059(2) Uani 0.25 1 d . U P B 2
H21C H 0.7625 0.2830 0.4208 0.089 Uiso 0.25 1 calc GR . P B 2
H21D H 0.7543 0.2029 0.4497 0.089 Uiso 0.25 1 calc GR . P B 2
H21E H 0.8759 0.2434 0.4937 0.089 Uiso 0.25 1 calc GR . P B 2
Si1A Si 0.7647(10) 0.5033(6) 0.8665(8) 0.0329(4) Uani 0.25 1 d . U P A 2
C8A C 0.788(3) 0.5774(13) 0.955(3) 0.068(2) Uani 0.25 1 d . U P A 2
H8AA H 0.7451 0.6178 0.9171 0.102 Uiso 0.25 1 calc GR . P A 2
H8AB H 0.8713 0.5883 0.9821 0.102 Uiso 0.25 1 calc GR . P A 2
H8AC H 0.7597 0.5659 1.0121 0.102 Uiso 0.25 1 calc GR . P A 2
C10A C 0.8648(18) 0.5374(10) 0.8007(16) 0.0443(11) Uani 0.25 1 d . U P A 2
H10D H 0.8530 0.5117 0.7362 0.066 Uiso 0.25 1 calc GR . P A 2
H10E H 0.9457 0.5318 0.8464 0.066 Uiso 0.25 1 calc GR . P A 2
H10F H 0.8485 0.5869 0.7849 0.066 Uiso 0.25 1 calc GR . P A 2
C9A C 0.821(2) 0.4212(11) 0.937(2) 0.0565(17) Uani 0.25 1 d . U P A 2
H9AA H 0.7897 0.4157 0.9943 0.085 Uiso 0.25 1 calc GR . P A 2
H9AB H 0.9063 0.4229 0.9650 0.085 Uiso 0.25 1 calc GR . P A 2
H9AC H 0.7964 0.3817 0.8894 0.085 Uiso 0.25 1 calc GR . P A 2
H11 H 0.349(3) 0.5617(17) 0.571(2) 0.032(8) Uiso 1 1 d . . . . .
H1A H 0.667(3) 0.6514(17) 0.697(3) 0.038(8) Uiso 1 1 d . . . . .
H1B H 0.631(3) 0.5902(17) 0.585(3) 0.048(10) Uiso 1 1 d . . . . .
H1C H 0.533(3) 0.6593(18) 0.596(3) 0.041(8) Uiso 1 1 d . . . . .

loop_
_atom_site_aniso_label
_atom_site_aniso_U_11
_atom_site_aniso_U_22
_atom_site_aniso_U_33
_atom_site_aniso_U_23
_atom_site_aniso_U_13
_atom_site_aniso_U_12
Sr1 0.02943(16) 0.02772(15) 0.02952(17) 0.00224(9) 0.01234(12) 0.00359(9)
P1 0.0236(3) 0.0275(3) 0.0264(4) -0.0001(3) 0.0083(3) -0.0007(2)
Si1 0.0228(5) 0.0397(12) 0.0337(12) -0.0003(7) 0.0060(7) -0.0004(7)
Si2 0.0227(4) 0.0376(4) 0.0329(4) -0.0017(3) 0.0115(3) -0.0026(3)
C1 0.0230(13) 0.0313(13) 0.0277(14) -0.0045(10) 0.0070(11) -0.0020(10)
C2 0.0313(15) 0.0343(14) 0.0313(15) 0.0010(11) 0.0113(13) 0.0024(11)
C3 0.0346(15) 0.0480(16) 0.0309(16) 0.0003(12) 0.0132(13) 0.0030(12)
C4 0.0329(15) 0.0485(17) 0.0367(17) -0.0087(13) 0.0136(14) 0.0039(13)
C5 0.0470(18) 0.0378(15) 0.0420(17) -0.0013(13) 0.0153(15) 0.0117(13)
C6 0.0430(17) 0.0374(15) 0.0315(16) 0.0021(12) 0.0136(14) 0.0067(12)
C7 0.0217(12) 0.0312(13) 0.0291(14) 0.0020(10) 0.0069(11) 0.0001(10)
C8 0.044(3) 0.080(5) 0.063(3) -0.023(4) -0.005(3) 0.002(4)
C9 0.0245(18) 0.055(4) 0.080(5) 0.021(3) 0.004(3) 0.005(3)
C10 0.0338(19) 0.048(3) 0.056(4) -0.005(2) 0.021(2) -0.004(2)
C11 0.0215(12) 0.0311(13) 0.0265(14) 0.0018(11) 0.0076(11) 0.0011(10)
C12 0.0349(17) 0.062(2) 0.066(2) -0.0054(17) 0.0258(17) 0.0038(15)
C13 0.0364(16) 0.0428(16) 0.0429(18) 0.0049(13) 0.0166(15) -0.0058(12)
C14 0.0317(16) 0.060(2) 0.0419(18) -0.0053(14) 0.0118(14) -0.0165(14)
B1 0.0304(16) 0.0319(15) 0.0299(17) -0.0012(13) 0.0088(15) -0.0068(13)
O1 0.0381(11) 0.0344(10) 0.0356(11) 0.0022(8) 0.0106(9) -0.0038(8)
C15 0.0462(18) 0.0437(17) 0.0486(19) 0.0015(14) 0.0101(16) -0.0138(14)
C16 0.067(2) 0.0454(19) 0.065(2) 0.0126(17) 0.012(2) -0.0098(17)
C17 0.077(3) 0.0481(19) 0.054(2) 0.0150(16) 0.027(2) 0.0010(17)
C18 0.0530(19) 0.0402(16) 0.0375(17) 0.0043(13) 0.0149(15) 0.0025(14)
O2 0.041(3) 0.045(3) 0.052(3) 0.0028(18) 0.020(2) 0.0115(17)
C19 0.0524(18) 0.063(2) 0.066(2) 0.0003(16) 0.0243(18) 0.0112(15)
C20 0.0524(18) 0.063(2) 0.066(2) 0.0003(16) 0.0243(18) 0.0112(15)
C21 0.054(3) 0.065(3) 0.062(7) 0.004(3) 0.024(5) 0.017(2)
C22 0.064(5) 0.045(3) 0.075(5) 0.004(2) 0.036(4) 0.014(3)
C20A 0.0524(18) 0.063(2) 0.066(2) 0.0003(16) 0.0243(18) 0.0112(15)
C19A 0.0524(18) 0.063(2) 0.066(2) 0.0003(16) 0.0243(18) 0.0112(15)
O2A 0.041(3) 0.045(3) 0.052(3) 0.0028(18) 0.020(2) 0.0115(17)
C22A 0.064(5) 0.045(3) 0.075(5) 0.004(2) 0.036(4) 0.014(3)
C21A 0.054(3) 0.065(3) 0.062(7) 0.004(3) 0.024(5) 0.017(2)
Si1A 0.0228(5) 0.0397(12) 0.0337(12) -0.0003(7) 0.0060(7) -0.0004(7)
C8A 0.044(3) 0.080(5) 0.063(3) -0.023(4) -0.005(3) 0.002(4)
C10A 0.0338(19) 0.048(3) 0.056(4) -0.005(2) 0.021(2) -0.004(2)
C9A 0.0245(18) 0.055(4) 0.080(5) 0.021(3) 0.004(3) 0.005(3)

loop_
_atom_type_symbol
_atom_type_description
_atom_type_scat_dispersion_real
_atom_type_scat_dispersion_imag
_atom_type_scat_source
C C 0.0181 0.0091 'International Tables Vol C Tables 4.2.6.8 and 6.1.1.4'
H H 0.0000 0.0000 'International Tables Vol C Tables 4.2.6.8 and 6.1.1.4'
B B 0.0090 0.0039 'International Tables Vol C Tables 4.2.6.8 and 6.1.1.4'
O O 0.0492 0.0322 'International Tables Vol C Tables 4.2.6.8 and 6.1.1.4'
Si Si 0.2541 0.3302 'International Tables Vol C Tables 4.2.6.8 and 6.1.1.4'
P P 0.2955 0.4335 'International Tables Vol C Tables 4.2.6.8 and 6.1.1.4'
Sr Sr -0.3528 1.8200 'International Tables Vol C Tables 4.2.6.8 and 6.1.1.4'

loop_
_exptl_crystal_face_index_h
_exptl_crystal_face_index_k
_exptl_crystal_face_index_l
_exptl_crystal_face_perp_dist
_exptl_oxdiff_crystal_face_indexfrac_h
_exptl_oxdiff_crystal_face_indexfrac_k
_exptl_oxdiff_crystal_face_indexfrac_l
_exptl_oxdiff_crystal_face_x
_exptl_oxdiff_crystal_face_y
_exptl_oxdiff_crystal_face_z
0 0 1 0.1569 0.0001 0.0006 0.9990 0.0061 -0.0599 0.1060
-7 1 0 0.0893 -7.0013 0.9903 0.0048 0.3204 -0.5717 -0.7063
-7 -1 7 0.1031 -7.0006 -1.0069 6.9980 0.5088 -0.9229 0.0659
3 1 -9 0.1415 2.9995 1.0000 -8.9930 -0.2962 0.7354 -0.6730
7 -1 2 0.0765 7.0015 -0.9892 1.9930 -0.3082 0.4519 0.9184
0 -1 0 0.0225 -0.0001 -1.0006 0.0003 0.0729 0.0340 0.0150
0 1 0 0.0435 0.0001 1.0006 -0.0003 -0.0729 -0.0340 -0.0150

loop_
_geom_angle_atom_site_label_1
_geom_angle_atom_site_label_2
_geom_angle_atom_site_label_3
_geom_angle
_geom_angle_site_symmetry_1
_geom_angle_site_symmetry_3
P1 Sr1 Sr1 52.543(12) 3_666 3_666
P1 Sr1 Sr1 61.988(13) . 3_666
P1 Sr1 P1 114.531(13) . 3_666
C7 Sr1 Sr1 92.65(6) . 3_666
C7 Sr1 P1 32.26(6) . .
C7 Sr1 P1 143.90(6) . 3_666
C7 Sr1 C11 122.67(8) . 3_666
C7 Sr1 C11 60.80(8) . .
C7 Sr1 B1 155.31(8) . 3_666
C11 Sr1 Sr1 49.77(5) 3_666 3_666
C11 Sr1 Sr1 50.74(5) . 3_666
C11 Sr1 P1 29.20(5) 3_666 3_666
C11 Sr1 P1 32.99(5) . .
C11 Sr1 P1 95.85(5) . 3_666
C11 Sr1 P1 103.33(5) 3_666 .
C11 Sr1 C11 100.50(6) . 3_666
C11 Sr1 B1 94.68(8) . 3_666
C11 Sr1 B1 60.99(8) 3_666 3_666
B1 Sr1 Sr1 71.42(6) 3_666 3_666
B1 Sr1 P1 125.26(7) 3_666 .
B1 Sr1 P1 32.07(6) 3_666 3_666
O1 Sr1 Sr1 148.09(5) . 3_666
O1 Sr1 P1 121.37(5) . 3_666
O1 Sr1 P1 113.20(5) . .
O1 Sr1 C7 92.93(7) . .
O1 Sr1 C11 142.92(7) . 3_666
O1 Sr1 C11 106.51(7) . .
O1 Sr1 B1 91.53(8) . 3_666
O1 Sr1 O2 75.60(17) . .
O1 Sr1 O2A 79.7(6) . .
O2 Sr1 Sr1 131.52(18) . 3_666
O2 Sr1 P1 92.10(17) . 3_666
O2 Sr1 P1 135.96(10) . .
O2 Sr1 C7 108.44(14) . .
O2 Sr1 C11 82.78(19) . 3_666
O2 Sr1 C11 168.87(12) . .
O2 Sr1 B1 96.19(14) . 3_666
O2A Sr1 Sr1 129.8(6) . 3_666
O2A Sr1 P1 127.4(4) . .
O2A Sr1 P1 96.5(6) . 3_666
O2A Sr1 C7 100.8(5) . .
O2A Sr1 C11 83.3(6) . 3_666
O2A Sr1 C11 160.4(4) . .
O2A Sr1 B1 103.9(5) . 3_666
Sr1 P1 Sr1 65.468(13) . 3_666
C1 P1 Sr1 128.06(9) . 3_666
C1 P1 Sr1 157.45(9) . .
C1 P1 B1 106.12(13) . .
C7 P1 Sr1 56.59(9) . .
C7 P1 Sr1 119.07(9) . 3_666
C7 P1 C1 112.83(13) . .
C7 P1 C11 107.93(13) . .
C7 P1 B1 112.88(14) . .
C11 P1 Sr1 62.36(8) . .
C11 P1 Sr1 53.61(8) . 3_666
C11 P1 C1 108.78(12) . .
C11 P1 B1 108.15(13) . .
B1 P1 Sr1 96.42(10) . .
B1 P1 Sr1 55.21(10) . 3_666
C7 Si1 C8 115.0(3) . .
C7 Si1 C9 108.5(3) . .
C7 Si1 C10 113.6(3) . .
C8 Si1 C9 105.3(4) . .
C10 Si1 C8 108.7(4) . .
C10 Si1 C9 105.0(3) . .
C11 Si2 C12 113.82(15) . .
C11 Si2 C13 115.24(13) . .
C11 Si2 C14 110.65(13) . .
C12 Si2 C13 104.50(16) . .
C12 Si2 C14 105.76(16) . .
C13 Si2 C14 106.11(15) . .
C2 C1 P1 122.0(2) . .
C2 C1 C6 118.0(2) . .
C6 C1 P1 120.0(2) . .
C1 C2 H2 119.5 . .
C3 C2 C1 121.0(3) . .
C3 C2 H2 119.5 . .
C2 C3 H3 119.8 . .
C4 C3 C2 120.3(3) . .
C4 C3 H3 119.8 . .
C3 C4 H4 120.3 . .
C3 C4 C5 119.3(3) . .
C5 C4 H4 120.3 . .
C4 C5 H5 119.8 . .
C6 C5 C4 120.4(3) . .
C6 C5 H5 119.8 . .
C1 C6 H6 119.5 . .
C5 C6 C1 121.0(3) . .
C5 C6 H6 119.5 . .
Sr1 C7 H7A 106.8 . .
Sr1 C7 H7B 105.0 . .
P1 C7 Sr1 91.15(11) . .
P1 C7 Si1 125.84(18) . .
P1 C7 H7A 106.8 . .
P1 C7 H7B 105.0 . .
P1 C7 Si1A 119.7(4) . .
Si1 C7 Sr1 117.63(13) . .
Si1 C7 H7A 106.8 . .
Si1A C7 Sr1 128.5(3) . .
Si1A C7 H7B 105.0 . .
Si1 C8 H8A 109.5 . .
Si1 C8 H8B 109.5 . .
Si1 C8 H8C 109.5 . .
H8A C8 H8B 109.5 . .
H8A C8 H8C 109.5 . .
H8B C8 H8C 109.5 . .
Si1 C9 H9A 109.5 . .
Si1 C9 H9B 109.5 . .
Si1 C9 H9C 109.5 . .
H9A C9 H9B 109.5 . .
H9A C9 H9C 109.5 . .
H9B C9 H9C 109.5 . .
Si1 C10 H10A 109.5 . .
Si1 C10 H10B 109.5 . .
Si1 C10 H10C 109.5 . .
H10A C10 H10B 109.5 . .
H10A C10 H10C 109.5 . .
H10B C10 H10C 109.5 . .
Sr1 C11 Sr1 79.50(6) . 3_666
Sr1 C11 H11 59.6(18) 3_666 .
Sr1 C11 H11 138.3(19) . .
P1 C11 Sr1 97.19(10) . 3_666
P1 C11 Sr1 84.65(10) . .
P1 C11 Si2 120.47(15) . .
P1 C11 H11 106.8(19) . .
Si2 C11 Sr1 108.03(11) . .
Si2 C11 Sr1 141.84(13) . 3_666
Si2 C11 H11 100.3(19) . .
Si2 C12 H12A 109.5 . .
Si2 C12 H12B 109.5 . .
Si2 C12 H12C 109.5 . .
H12A C12 H12B 109.5 . .
H12A C12 H12C 109.5 . .
H12B C12 H12C 109.5 . .
Si2 C13 H13A 109.5 . .
Si2 C13 H13B 109.5 . .
Si2 C13 H13C 109.5 . .
H13A C13 H13B 109.5 . .
H13A C13 H13C 109.5 . .
H13B C13 H13C 109.5 . .
Si2 C14 H14A 109.5 . .
Si2 C14 H14B 109.5 . .
Si2 C14 H14C 109.5 . .
H14A C14 H14B 109.5 . .
H14A C14 H14C 109.5 . .
H14B C14 H14C 109.5 . .
Sr1 B1 H1A 155.5(17) 3_666 .
Sr1 B1 H1B 57.0(19) 3_666 .
Sr1 B1 H1C 60.0(18) 3_666 .
P1 B1 Sr1 92.72(12) . 3_666
P1 B1 H1A 111.8(17) . .
P1 B1 H1B 105.1(17) . .
P1 B1 H1C 107.8(18) . .
H1A B1 H1B 113(3) . .
H1A B1 H1C 110(3) . .
H1B B1 H1C 109(3) . .
C15 O1 Sr1 127.05(17) . .
C18 O1 Sr1 123.85(17) . .
C18 O1 C15 109.1(2) . .
O1 C15 H15A 110.6 . .
O1 C15 H15B 110.6 . .
O1 C15 C16 105.7(3) . .
H15A C15 H15B 108.7 . .
C16 C15 H15A 110.6 . .
C16 C15 H15B 110.6 . .
C15 C16 H16A 111.2 . .
C15 C16 H16B 111.2 . .
C15 C16 C17 102.9(3) . .
H16A C16 H16B 109.1 . .
C17 C16 H16A 111.2 . .
C17 C16 H16B 111.2 . .
C16 C17 H17A 111.3 . .
C16 C17 H17B 111.3 . .
H17A C17 H17B 109.2 . .
C18 C17 C16 102.3(3) . .
C18 C17 H17A 111.3 . .
C18 C17 H17B 111.3 . .
O1 C18 C17 105.6(3) . .
O1 C18 H18A 110.6 . .
O1 C18 H18B 110.6 . .
C17 C18 H18A 110.6 . .
C17 C18 H18B 110.6 . .
H18A C18 H18B 108.8 . .
C19 O2 Sr1 127.5(4) . .
C19 O2 C22 107.5(5) . .
C22 O2 Sr1 122.3(4) . .
O2 C19 H19A 111.4 . .
O2 C19 H19B 111.4 . .
O2 C19 C20 101.7(4) . .
H19A C19 H19B 109.3 . .
C20 C19 H19A 111.4 . .
C20 C19 H19B 111.4 . .
C19 C20 H20A 111.0 . .
C19 C20 H20B 111.0 . .
H20A C20 H20B 109.0 . .
C21 C20 C19 104.0(5) . .
C21 C20 H20A 111.0 . .
C21 C20 H20B 111.0 . .
C20 C21 H21A 110.7 . .
C20 C21 H21B 110.7 . .
H21A C21 H21B 108.8 . .
C22 C21 C20 105.3(7) . .
C22 C21 H21A 110.7 . .
C22 C21 H21B 110.7 . .
O2 C22 C21 106.9(6) . .
O2 C22 H22A 110.3 . .
O2 C22 H22B 110.3 . .
C21 C22 H22A 110.3 . .
C21 C22 H22B 110.3 . .
H22A C22 H22B 108.6 . .
H20C C20A H20D 109.5 . .
H20C C20A H20E 109.5 . .
H20D C20A H20E 109.5 . .
C19A C20A H20C 109.5 . .
C19A C20A H20D 109.5 . .
C19A C20A H20E 109.5 . .
C20A C19A H19C 108.0 . .
C20A C19A H19D 108.0 . .
C20A C19A O2A 117.1(18) . .
H19C C19A H19D 107.3 . .
O2A C19A H19C 108.0 . .
O2A C19A H19D 108.0 . .
C19A O2A Sr1 122.8(14) . .
C19A O2A C22A 114.6(19) . .
C22A O2A Sr1 122.5(15) . .
O2A C22A H22C 107.9 . .
O2A C22A H22D 107.9 . .
O2A C22A C21A 118(3) . .
H22C C22A H22D 107.2 . .
C21A C22A H22C 107.9 . .
C21A C22A H22D 107.9 . .
C22A C21A H21C 109.5 . .
C22A C21A H21D 109.5 . .
C22A C21A H21E 109.5 . .
H21C C21A H21D 109.5 . .
H21C C21A H21E 109.5 . .
H21D C21A H21E 109.5 . .
C8A Si1A C7 120.5(12) . .
C8A Si1A C10A 93.5(15) . .
C8A Si1A C9A 111.7(14) . .
C10A Si1A C7 110.3(9) . .
C10A Si1A C9A 111.4(12) . .
C9A Si1A C7 108.7(10) . .
Si1A C8A H8AA 109.5 . .
Si1A C8A H8AB 109.5 . .
Si1A C8A H8AC 109.5 . .
H8AA C8A H8AB 109.5 . .
H8AA C8A H8AC 109.5 . .
H8AB C8A H8AC 109.5 . .
Si1A C10A H10D 109.5 . .
Si1A C10A H10E 109.5 . .
Si1A C10A H10F 109.5 . .
H10D C10A H10E 109.5 . .
H10D C10A H10F 109.5 . .
H10E C10A H10F 109.5 . .
Si1A C9A H9AA 109.5 . .
Si1A C9A H9AB 109.5 . .
Si1A C9A H9AC 109.5 . .
H9AA C9A H9AB 109.5 . .
H9AA C9A H9AC 109.5 . .
H9AB C9A H9AC 109.5 . .

loop_
_geom_bond_atom_site_label_1
_geom_bond_atom_site_label_2
_geom_bond_distance
_geom_bond_site_symmetry_2
Sr1 Sr1 3.7503(5) 3_666
Sr1 P1 3.2725(7) .
Sr1 P1 3.6395(7) 3_666
Sr1 C7 2.732(3) .
Sr1 C11 2.953(3) 3_666
Sr1 C11 2.912(3) .
Sr1 B1 2.992(3) 3_666
Sr1 O1 2.5282(19) .
Sr1 O2 2.595(7) .
Sr1 O2A 2.62(2) .
P1 Sr1 3.6395(7) 3_666
P1 C1 1.849(3) .
P1 C7 1.747(3) .
P1 C11 1.790(3) .
P1 B1 1.935(3) .
Si1 C7 1.816(4) .
Si1 C8 1.887(8) .
Si1 C9 1.894(7) .
Si1 C10 1.882(6) .
Si2 C11 1.860(3) .
Si2 C12 1.875(3) .
Si2 C13 1.876(3) .
Si2 C14 1.886(3) .
C1 C2 1.390(4) .
C1 C6 1.391(4) .
C2 H2 0.9300 .
C2 C3 1.387(4) .
C3 H3 0.9300 .
C3 C4 1.376(4) .
C4 H4 0.9300 .
C4 C5 1.385(4) .
C5 H5 0.9300 .
C5 C6 1.382(4) .
C6 H6 0.9300 .
C7 H7A 0.9800 .
C7 H7B 0.9800 .
C7 Si1A 1.880(11) .
C8 H8A 0.9600 .
C8 H8B 0.9600 .
C8 H8C 0.9600 .
C9 H9A 0.9600 .
C9 H9B 0.9600 .
C9 H9C 0.9600 .
C10 H10A 0.9600 .
C10 H10B 0.9600 .
C10 H10C 0.9600 .
C11 Sr1 2.953(3) 3_666
C11 H11 0.95(3) .
C12 H12A 0.9600 .
C12 H12B 0.9600 .
C12 H12C 0.9600 .
C13 H13A 0.9600 .
C13 H13B 0.9600 .
C13 H13C 0.9600 .
C14 H14A 0.9600 .
C14 H14B 0.9600 .
C14 H14C 0.9600 .
B1 Sr1 2.992(3) 3_666
B1 H1A 1.05(3) .
B1 H1B 1.15(4) .
B1 H1C 1.05(3) .
O1 C15 1.451(4) .
O1 C18 1.448(4) .
C15 H15A 0.9700 .
C15 H15B 0.9700 .
C15 C16 1.485(5) .
C16 H16A 0.9700 .
C16 H16B 0.9700 .
C16 C17 1.512(6) .
C17 H17A 0.9700 .
C17 H17B 0.9700 .
C17 C18 1.506(5) .
C18 H18A 0.9700 .
C18 H18B 0.9700 .
O2 C19 1.444(8) .
O2 C22 1.450(7) .
C19 H19A 0.9700 .
C19 H19B 0.9700 .
C19 C20 1.522(7) .
C20 H20A 0.9700 .
C20 H20B 0.9700 .
C20 C21 1.494(12) .
C21 H21A 0.9700 .
C21 H21B 0.9700 .
C21 C22 1.484(13) .
C22 H22A 0.9700 .
C22 H22B 0.9700 .
C20A H20C 0.9600 .
C20A H20D 0.9600 .
C20A H20E 0.9600 .
C20A C19A 1.40(2) .
C19A H19C 0.9700 .
C19A H19D 0.9700 .
C19A O2A 1.46(3) .
O2A C22A 1.46(3) .
C22A H22C 0.9700 .
C22A H22D 0.9700 .
C22A C21A 1.64(5) .
C21A H21C 0.9600 .
C21A H21D 0.9600 .
C21A H21E 0.9600 .
Si1A C8A 1.79(3) .
Si1A C10A 1.82(2) .
Si1A C9A 1.82(3) .
C8A H8AA 0.9600 .
C8A H8AB 0.9600 .
C8A H8AC 0.9600 .
C10A H10D 0.9600 .
C10A H10E 0.9600 .
C10A H10F 0.9600 .
C9A H9AA 0.9600 .
C9A H9AB 0.9600 .
C9A H9AC 0.9600 .

loop_
_geom_torsion_atom_site_label_1
_geom_torsion_atom_site_label_2
_geom_torsion_atom_site_label_3
_geom_torsion_atom_site_label_4
_geom_torsion
_geom_torsion_site_symmetry_1
_geom_torsion_site_symmetry_4
Sr1 P1 C1 C2 39.3(4) . .
Sr1 P1 C1 C2 160.00(19) 3_666 .
Sr1 P1 C1 C6 -16.9(3) 3_666 .
Sr1 P1 C1 C6 -137.6(2) . .
Sr1 P1 C7 Sr1 -20.65(10) 3_666 .
Sr1 P1 C7 Si1 125.9(2) . .
Sr1 P1 C7 Si1 105.27(18) 3_666 .
Sr1 P1 C7 Si1A 136.7(4) . .
Sr1 P1 C7 Si1A 116.0(4) 3_666 .
Sr1 P1 C11 Sr1 78.68(7) 3_666 .
Sr1 P1 C11 Sr1 -78.68(7) . 3_666
Sr1 P1 C11 Si2 -173.5(2) 3_666 .
Sr1 P1 C11 Si2 107.79(17) . .
Sr1 C7 Si1A C8A 153.8(15) . .
Sr1 C7 Si1A C10A 46.8(9) . .
Sr1 C7 Si1A C9A -75.6(10) . .
Sr1 O1 C15 C16 166.4(2) . .
Sr1 O1 C18 C17 169.4(2) . .
Sr1 O2 C19 C20 -124.9(5) . .
Sr1 O2 C22 C21 140.5(9) . .
Sr1 O2A C22A C21A 109(3) . .
P1 C1 C2 C3 -175.3(2) . .
P1 C1 C6 C5 175.6(2) . .
P1 C7 Si1A C8A 34.9(17) . .
P1 C7 Si1A C10A -72.0(8) . .
P1 C7 Si1A C9A 165.6(9) . .
Si1 C7 Si1A C8A 162(3) . .
Si1 C7 Si1A C10A 55(2) . .
Si1 C7 Si1A C9A -67(2) . .
C1 P1 C7 Sr1 157.33(9) . .
C1 P1 C7 Si1 -76.7(2) . .
C1 P1 C7 Si1A -66.0(4) . .
C1 P1 C11 Sr1 123.94(11) . 3_666
C1 P1 C11 Sr1 -157.38(10) . .
C1 P1 C11 Si2 -49.59(19) . .
C1 C2 C3 C4 -1.4(5) . .
C2 C1 C6 C5 -1.4(4) . .
C2 C3 C4 C5 0.7(5) . .
C3 C4 C5 C6 -0.4(5) . .
C4 C5 C6 C1 0.8(5) . .
C6 C1 C2 C3 1.7(4) . .
C7 P1 C1 C2 -17.8(3) . .
C7 P1 C1 C6 165.3(2) . .
C7 P1 C11 Sr1 -113.32(11) . 3_666
C7 P1 C11 Sr1 -34.64(12) . .
C7 P1 C11 Si2 73.15(18) . .
C8 Si1 C7 Sr1 171.2(3) . .
C8 Si1 C7 P1 57.2(4) . .
C8 Si1 C7 Si1A -1(2) . .
C9 Si1 C7 Sr1 -71.2(3) . .
C9 Si1 C7 P1 174.8(3) . .
C9 Si1 C7 Si1A 116(3) . .
C10 Si1 C7 Sr1 45.1(3) . .
C10 Si1 C7 P1 -68.8(3) . .
C10 Si1 C7 Si1A -128(3) . .
C11 P1 C1 C2 102.0(2) . .
C11 P1 C1 C6 -75.0(3) . .
C11 P1 C7 Sr1 37.10(12) . .
C11 P1 C7 Si1 163.03(18) . .
C11 P1 C7 Si1A 173.8(4) . .
C12 Si2 C11 Sr1 170.83(14) . .
C12 Si2 C11 Sr1 -93.2(2) . 3_666
C12 Si2 C11 P1 76.4(2) . .
C13 Si2 C11 Sr1 146.09(19) . 3_666
C13 Si2 C11 Sr1 50.12(16) . .
C13 Si2 C11 P1 -44.3(2) . .
C14 Si2 C11 Sr1 25.7(3) . 3_666
C14 Si2 C11 Sr1 -70.24(16) . .
C14 Si2 C11 P1 -164.70(17) . .
B1 P1 C1 C2 -141.9(2) . .
B1 P1 C1 C6 41.2(3) . .
B1 P1 C7 Sr1 -82.36(13) . .
B1 P1 C7 Si1 43.6(2) . .
B1 P1 C7 Si1A 54.3(4) . .
B1 P1 C11 Sr1 9.10(14) . 3_666
B1 P1 C11 Sr1 87.78(12) . .
B1 P1 C11 Si2 -164.43(16) . .
O1 C15 C16 C17 31.8(4) . .
C15 O1 C18 C17 -11.1(3) . .
C15 C16 C17 C18 -37.8(4) . .
C16 C17 C18 O1 30.2(4) . .
C18 O1 C15 C16 -13.2(4) . .
O2 C19 C20 C21 -36.9(9) . .
C19 O2 C22 C21 -22.0(11) . .
C19 C20 C21 C22 24.1(12) . .
C20 C21 C22 O2 -2.3(13) . .
C22 O2 C19 C20 36.4(7) . .
C20A C19A O2A Sr1 124.5(17) . .
C20A C19A O2A C22A -59(3) . .
C19A O2A C22A C21A -67(4) . .
